data_7156255
loop_
_publ_author_name
'Cao, Jun'
'Sun, Jing'
'Yan, Chao-Guo'

_publ_section_title
;
 Regioselective and diastereoselective synthesis of two functionalized
 1,5-methanoindeno[1,2-d]azocines via a three-component reaction.
;
_journal_issue 22
_journal_name_full 'Organic &amp; biomolecular chemistry'
_journal_page_first 4170
_journal_page_last 4175
_journal_paper_doi 10.1039/c8ob00144h
_journal_volume 16
_journal_year 2018
_chemical_formula_moiety 'C22 H20 Br N O3'
_chemical_formula_sum 'C22 H20 Br N O3'
_chemical_formula_weight 426.30
_space_group_crystal_system orthorhombic
_space_group_IT_number 61
_space_group_name_Hall '-P 2ac 2ab'
_space_group_name_H-M_alt 'P b c a'
_symmetry_space_group_name_Hall '-P 2ac 2ab'
_symmetry_space_group_name_H-M 'P b c a'
_atom_sites_solution_hydrogens geom
_audit_creation_method SHELXL-2014/7
_cell_angle_alpha 90
_cell_angle_beta 90
_cell_angle_gamma 90
_cell_formula_units_Z 8
_cell_length_a 8.7048(8)
_cell_length_b 19.6596(19)
_cell_length_c 22.0693(19)
_cell_measurement_reflns_used 6157
_cell_measurement_temperature 296(2)
_cell_measurement_theta_max 25.00
_cell_measurement_theta_min 2.27
_cell_volume 3776.8(6)
_computing_cell_refinement 'Bruker SAINT'
_computing_data_collection 'Bruker APEX2'
_computing_data_reduction 'Bruker SAINT'
_computing_molecular_graphics 'Bruker SHELXTL'
_computing_publication_material 'Bruker SHELXTL'
_computing_structure_refinement 'SHELXL-2014/7 (Sheldrick, 2014)'
_computing_structure_solution 'SHELXS-97 (Sheldrick 2008)'
_diffrn_ambient_temperature 296(2)
_diffrn_measured_fraction_theta_full 0.994
_diffrn_measured_fraction_theta_max 0.992
_diffrn_measurement_device_type 'CCD area detector'
_diffrn_measurement_method 'phi and omega scans'
_diffrn_radiation_source 'fine-focus sealed tube'
_diffrn_radiation_type MoK\a
_diffrn_radiation_wavelength 0.71073
_diffrn_reflns_av_R_equivalents 0.0817
_diffrn_reflns_av_unetI/netI 0.0680
_diffrn_reflns_Laue_measured_fraction_full 0.994
_diffrn_reflns_Laue_measured_fraction_max 0.992
_diffrn_reflns_limit_h_max 10
_diffrn_reflns_limit_h_min -11
_diffrn_reflns_limit_k_max 23
_diffrn_reflns_limit_k_min -25
_diffrn_reflns_limit_l_max 22
_diffrn_reflns_limit_l_min -28
_diffrn_reflns_number 26253
_diffrn_reflns_point_group_measured_fraction_full 0.994
_diffrn_reflns_point_group_measured_fraction_max 0.992
_diffrn_reflns_theta_full 25.242
_diffrn_reflns_theta_max 27.557
_diffrn_reflns_theta_min 1.845
_exptl_absorpt_coefficient_mu 2.199
_exptl_absorpt_correction_T_max 0.644
_exptl_absorpt_correction_T_min 0.596
_exptl_absorpt_correction_type multi-scan
_exptl_absorpt_process_details sadabs
_exptl_crystal_colour colorless
_exptl_crystal_density_diffrn 1.499
_exptl_crystal_description block
_exptl_crystal_F_000 1744
_exptl_crystal_size_max 0.240
_exptl_crystal_size_mid 0.220
_exptl_crystal_size_min 0.200
_refine_diff_density_max 0.404
_refine_diff_density_min -0.444
_refine_diff_density_rms 0.071
_refine_ls_extinction_method none
_refine_ls_goodness_of_fit_ref 1.060
_refine_ls_hydrogen_treatment constr
_refine_ls_matrix_type full
_refine_ls_number_parameters 246
_refine_ls_number_reflns 4332
_refine_ls_number_restraints 0
_refine_ls_restrained_S_all 1.060
_refine_ls_R_factor_all 0.1146
_refine_ls_R_factor_gt 0.0516
_refine_ls_shift/su_max 0.002
_refine_ls_shift/su_mean 0.000
_refine_ls_structure_factor_coef Fsqd
_refine_ls_weighting_details 'w=1/[\s^2^(Fo^2^)+(0.0718P)^2^] where P=(Fo^2^+2Fc^2^)/3'
_refine_ls_weighting_scheme calc
_refine_ls_wR_factor_gt 0.1130
_refine_ls_wR_factor_ref 0.1455
_reflns_Friedel_coverage 0.000
_reflns_number_gt 2506
_reflns_number_total 4332
_reflns_threshold_expression 'I > 2\s(I)'
_cod_data_source_file c8ob00144h2.cif
_cod_data_source_block 2b
_cod_depositor_comments 'Adding full bibliography for 7156250--7156259.cif.'
_cod_database_code 7156255
_shelx_shelxl_version_number 2014/7
_shelx_space_group_comment
; 
The symmetry employed for this shelxl refinement is uniquely defined 
by the following loop, which should always be used as a source of 
symmetry information in preference to the above space-group names. 
They are only intended as comments. 
;
_shelx_estimated_absorpt_t_min 0.620
_shelx_estimated_absorpt_t_max 0.667

loop_
_space_group_symop_operation_xyz
'x, y, z'
'-x+1/2, -y, z+1/2'
'-x, y+1/2, -z+1/2'
'x+1/2, -y+1/2, -z'
'-x, -y, -z'
'x-1/2, y, -z-1/2'
'x, -y-1/2, z-1/2'
'-x-1/2, y-1/2, z'

loop_
_atom_site_label
_atom_site_type_symbol
_atom_site_fract_x
_atom_site_fract_y
_atom_site_fract_z
_atom_site_U_iso_or_equiv
_atom_site_adp_type
_atom_site_occupancy
_atom_site_site_symmetry_order
_atom_site_calc_flag
_atom_site_refinement_flags_posn
_atom_site_refinement_flags_adp
Br1 Br 0.58143(6) 1.02271(2) 0.71425(2) 0.0749(2) Uani 1 1 d . .
C1 C 1.1745(4) 0.7816(2) 0.36510(16) 0.0610(10) Uani 1 1 d . .
H1A H 1.2367 0.8099 0.3395 0.091 Uiso 1 1 calc R U
H1B H 1.1329 0.7447 0.3417 0.091 Uiso 1 1 calc R U
H1C H 1.2364 0.7637 0.3974 0.091 Uiso 1 1 calc R U
C2 C 0.9548(3) 0.85280(16) 0.34406(13) 0.0415(8) Uani 1 1 d . .
H2A H 0.9232 0.8184 0.3151 0.050 Uiso 1 1 calc R U
H2B H 1.0141 0.8869 0.3226 0.050 Uiso 1 1 calc R U
C3 C 0.8123(3) 0.88595(15) 0.37239(13) 0.0382(7) Uani 1 1 d . .
H3 H 0.7523 0.9080 0.3404 0.046 Uiso 1 1 calc R U
C4 C 0.8661(3) 0.93907(17) 0.41651(15) 0.0422(8) Uani 1 1 d . .
C5 C 0.9725(3) 0.90964(15) 0.46329(13) 0.0380(7) Uani 1 1 d . .
H5 H 1.0135 0.9467 0.4882 0.046 Uiso 1 1 calc R U
C6 C 1.1055(3) 0.87381(17) 0.43174(14) 0.0421(8) Uani 1 1 d . .
H6A H 1.1657 0.9068 0.4093 0.051 Uiso 1 1 calc R U
H6B H 1.1718 0.8530 0.4618 0.051 Uiso 1 1 calc R U
C7 C 0.6647(4) 0.93654(16) 0.54671(14) 0.0455(8) Uani 1 1 d . .
H7 H 0.6173 0.9364 0.5089 0.055 Uiso 1 1 calc R U
C8 C 0.6002(4) 0.97341(17) 0.59326(15) 0.0464(8) Uani 1 1 d . .
H8 H 0.5110 0.9985 0.5870 0.056 Uiso 1 1 calc R U
C9 C 0.6695(4) 0.97260(16) 0.64911(14) 0.0436(8) Uani 1 1 d . .
C10 C 0.8021(4) 0.93688(19) 0.65872(14) 0.0567(10) Uani 1 1 d . .
H10 H 0.8489 0.9371 0.6966 0.068 Uiso 1 1 calc R U
C11 C 0.8650(4) 0.90076(19) 0.61166(14) 0.0487(9) Uani 1 1 d . .
H11 H 0.9550 0.8764 0.6183 0.058 Uiso 1 1 calc R U
C12 C 0.7988(3) 0.89955(14) 0.55487(12) 0.0340(7) Uani 1 1 d . .
C13 C 0.8806(3) 0.86026(15) 0.50462(12) 0.0323(7) Uani 1 1 d . .
H13 H 0.9569 0.8314 0.5248 0.039 Uiso 1 1 calc R U
C14 C 0.7758(3) 0.81192(13) 0.46843(11) 0.0288(6) Uani 1 1 d . .
H14 H 0.6867 0.8037 0.4946 0.035 Uiso 1 1 calc R U
C15 C 0.8443(3) 0.74248(14) 0.45649(12) 0.0323(7) Uani 1 1 d . .
C16 C 0.7810(3) 0.71735(15) 0.39886(13) 0.0356(7) Uani 1 1 d . .
C17 C 0.7947(4) 0.65290(17) 0.37284(16) 0.0515(9) Uani 1 1 d . .
H17 H 0.8522 0.6189 0.3915 0.062 Uiso 1 1 calc R U
C18 C 0.7207(4) 0.6413(2) 0.31892(18) 0.0637(11) Uani 1 1 d . .
H18 H 0.7288 0.5990 0.3004 0.076 Uiso 1 1 calc R U
C19 C 0.6344(5) 0.6918(2) 0.29202(16) 0.0667(12) Uani 1 1 d . .
H19 H 0.5845 0.6826 0.2557 0.080 Uiso 1 1 calc R U
C20 C 0.6201(4) 0.7555(2) 0.31757(14) 0.0531(9) Uani 1 1 d . .
H20 H 0.5615 0.7891 0.2989 0.064 Uiso 1 1 calc R U
C21 C 0.6955(3) 0.76828(15) 0.37185(13) 0.0361(7) Uani 1 1 d . .
C22 C 0.7082(3) 0.83447(14) 0.40627(12) 0.0312(7) Uani 1 1 d . .
N1 N 1.0491(3) 0.82185(13) 0.39054(11) 0.0373(6) Uani 1 1 d . .
O1 O 0.8270(3) 0.99828(13) 0.41459(12) 0.0658(7) Uani 1 1 d . .
O2 O 0.9239(2) 0.71097(11) 0.49198(10) 0.0447(5) Uani 1 1 d . .
O3 O 0.5647(2) 0.86892(11) 0.41205(9) 0.0406(5) Uani 1 1 d . .
H3A H 0.5070 0.8466 0.4336 0.061 Uiso 1 1 calc R U

loop_
_atom_site_aniso_label
_atom_site_aniso_U_11
_atom_site_aniso_U_22
_atom_site_aniso_U_33
_atom_site_aniso_U_23
_atom_site_aniso_U_13
_atom_site_aniso_U_12
Br1 0.1042(4) 0.0792(4) 0.0414(2) -0.01067(19) 0.01412(19) 0.0247(2)
C1 0.061(2) 0.069(3) 0.053(2) -0.0101(19) 0.0115(18) 0.019(2)
C2 0.0428(18) 0.045(2) 0.0369(16) 0.0087(15) 0.0066(13) -0.0017(15)
C3 0.0400(17) 0.0364(19) 0.0383(16) 0.0158(14) -0.0016(13) 0.0022(14)
C4 0.0402(17) 0.029(2) 0.058(2) 0.0107(16) 0.0102(15) -0.0017(14)
C5 0.0370(16) 0.0297(18) 0.0472(18) -0.0065(14) 0.0005(14) -0.0038(13)
C6 0.0366(18) 0.042(2) 0.0473(18) -0.0020(15) -0.0003(14) -0.0008(14)
C7 0.051(2) 0.049(2) 0.0360(16) -0.0072(15) -0.0086(14) 0.0137(16)
C8 0.051(2) 0.041(2) 0.0462(19) -0.0021(15) -0.0022(15) 0.0122(15)
C9 0.055(2) 0.040(2) 0.0356(17) -0.0056(14) 0.0088(15) -0.0004(16)
C10 0.060(2) 0.078(3) 0.0318(17) -0.0047(17) -0.0055(15) 0.008(2)
C11 0.0425(18) 0.065(3) 0.0387(17) 0.0017(17) -0.0032(15) 0.0100(16)
C12 0.0378(17) 0.0305(17) 0.0337(15) -0.0015(13) -0.0029(12) -0.0006(13)
C13 0.0332(15) 0.0293(17) 0.0344(15) -0.0018(13) -0.0060(12) 0.0046(12)
C14 0.0282(14) 0.0282(17) 0.0300(14) 0.0045(12) 0.0015(11) 0.0037(12)
C15 0.0292(15) 0.0278(17) 0.0398(16) 0.0056(14) 0.0015(13) 0.0009(13)
C16 0.0349(17) 0.0325(19) 0.0394(16) -0.0019(14) 0.0062(13) -0.0035(13)
C17 0.053(2) 0.038(2) 0.064(2) -0.0083(17) 0.0111(18) -0.0049(16)
C18 0.076(3) 0.055(3) 0.059(2) -0.023(2) 0.018(2) -0.023(2)
C19 0.087(3) 0.077(3) 0.0363(19) -0.009(2) 0.0015(19) -0.034(2)
C20 0.069(2) 0.057(3) 0.0333(17) 0.0021(17) -0.0087(16) -0.0162(18)
C21 0.0370(16) 0.0366(19) 0.0347(15) 0.0027(14) 0.0028(13) -0.0061(13)
C22 0.0301(15) 0.0291(17) 0.0344(15) 0.0081(13) -0.0014(12) 0.0039(12)
N1 0.0385(14) 0.0348(15) 0.0385(14) -0.0006(11) 0.0053(11) 0.0027(11)
O1 0.0699(17) 0.0299(15) 0.098(2) 0.0097(13) -0.0050(15) 0.0069(13)
O2 0.0432(12) 0.0368(13) 0.0542(13) 0.0138(11) -0.0043(10) 0.0071(10)
O3 0.0331(11) 0.0422(14) 0.0464(13) 0.0116(10) -0.0018(9) 0.0071(10)

loop_
_atom_type_symbol
_atom_type_description
_atom_type_scat_dispersion_real
_atom_type_scat_dispersion_imag
_atom_type_scat_source
C C 0.0033 0.0016 'International Tables Vol C Tables 4.2.6.8 and 6.1.1.4'
H H 0.0000 0.0000 'International Tables Vol C Tables 4.2.6.8 and 6.1.1.4'
N N 0.0061 0.0033 'International Tables Vol C Tables 4.2.6.8 and 6.1.1.4'
O O 0.0106 0.0060 'International Tables Vol C Tables 4.2.6.8 and 6.1.1.4'
Br Br -0.2901 2.4595 'International Tables Vol C Tables 4.2.6.8 and 6.1.1.4'

loop_
_geom_angle_atom_site_label_1
_geom_angle_atom_site_label_2
_geom_angle_atom_site_label_3
_geom_angle
N1 C1 H1A 109.5
N1 C1 H1B 109.5
H1A C1 H1B 109.5
N1 C1 H1C 109.5
H1A C1 H1C 109.5
H1B C1 H1C 109.5
N1 C2 C3 110.4(2)
N1 C2 H2A 109.6
C3 C2 H2A 109.6
N1 C2 H2B 109.6
C3 C2 H2B 109.6
H2A C2 H2B 108.1
C4 C3 C2 107.9(2)
C4 C3 C22 108.8(2)
C2 C3 C22 113.1(2)
C4 C3 H3 109.0
C2 C3 H3 109.0
C22 C3 H3 109.0
O1 C4 C5 124.5(3)
O1 C4 C3 123.8(3)
C5 C4 C3 111.7(3)
C4 C5 C6 109.4(3)
C4 C5 C13 109.1(2)
C6 C5 C13 111.8(2)
C4 C5 H5 108.9
C6 C5 H5 108.9
C13 C5 H5 108.9
N1 C6 C5 110.7(2)
N1 C6 H6A 109.5
C5 C6 H6A 109.5
N1 C6 H6B 109.5
C5 C6 H6B 109.5
H6A C6 H6B 108.1
C8 C7 C12 121.5(3)
C8 C7 H7 119.3
C12 C7 H7 119.3
C9 C8 C7 119.0(3)
C9 C8 H8 120.5
C7 C8 H8 120.5
C10 C9 C8 121.1(3)
C10 C9 Br1 119.2(2)
C8 C9 Br1 119.7(3)
C9 C10 C11 119.0(3)
C9 C10 H10 120.5
C11 C10 H10 120.5
C10 C11 C12 122.0(3)
C10 C11 H11 119.0
C12 C11 H11 119.0
C11 C12 C7 117.4(3)
C11 C12 C13 118.3(3)
C7 C12 C13 124.3(2)
C12 C13 C14 114.3(2)
C12 C13 C5 110.5(2)
C14 C13 C5 112.7(2)
C12 C13 H13 106.2
C14 C13 H13 106.2
C5 C13 H13 106.2
C15 C14 C13 114.4(2)
C15 C14 C22 104.6(2)
C13 C14 C22 120.3(2)
C15 C14 H14 105.4
C13 C14 H14 105.4
C22 C14 H14 105.4
O2 C15 C16 126.8(3)
O2 C15 C14 124.9(3)
C16 C15 C14 107.8(2)
C21 C16 C17 121.7(3)
C21 C16 C15 109.3(3)
C17 C16 C15 128.9(3)
C18 C17 C16 117.9(3)
C18 C17 H17 121.1
C16 C17 H17 121.1
C17 C18 C19 120.6(4)
C17 C18 H18 119.7
C19 C18 H18 119.7
C18 C19 C20 121.8(3)
C18 C19 H19 119.1
C20 C19 H19 119.1
C19 C20 C21 118.3(4)
C19 C20 H20 120.9
C21 C20 H20 120.9
C16 C21 C20 119.7(3)
C16 C21 C22 111.6(2)
C20 C21 C22 128.6(3)
O3 C22 C21 113.0(2)
O3 C22 C3 104.2(2)
C21 C22 C3 111.2(2)
O3 C22 C14 112.8(2)
C21 C22 C14 103.0(2)
C3 C22 C14 112.9(2)
C2 N1 C6 109.9(2)
C2 N1 C1 112.3(2)
C6 N1 C1 111.6(2)
C22 O3 H3A 109.5

loop_
_geom_bond_atom_site_label_1
_geom_bond_atom_site_label_2
_geom_bond_distance
Br1 C9 1.904(3)
C1 N1 1.461(4)
C1 H1A 0.9600
C1 H1B 0.9600
C1 H1C 0.9600
C2 N1 1.447(4)
C2 C3 1.534(4)
C2 H2A 0.9700
C2 H2B 0.9700
C3 C4 1.503(4)
C3 C22 1.551(4)
C3 H3 0.9800
C4 O1 1.214(4)
C4 C5 1.503(4)
C5 C6 1.524(4)
C5 C13 1.554(4)
C5 H5 0.9800
C6 N1 1.453(4)
C6 H6A 0.9700
C6 H6B 0.9700
C7 C8 1.377(4)
C7 C12 1.387(4)
C7 H7 0.9300
C8 C9 1.372(4)
C8 H8 0.9300
C9 C10 1.367(5)
C10 C11 1.372(5)
C10 H10 0.9300
C11 C12 1.380(4)
C11 H11 0.9300
C12 C13 1.528(4)
C13 C14 1.541(4)
C13 H13 0.9800
C14 C15 1.513(4)
C14 C22 1.557(4)
C14 H14 0.9800
C15 O2 1.216(3)
C15 C16 1.472(4)
C16 C21 1.382(4)
C16 C17 1.396(4)
C17 C18 1.372(5)
C17 H17 0.9300
C18 C19 1.379(6)
C18 H18 0.9300
C19 C20 1.380(6)
C19 H19 0.9300
C20 C21 1.389(4)
C20 H20 0.9300
C21 C22 1.511(4)
C22 O3 1.427(3)
O3 H3A 0.8200

loop_
_geom_hbond_atom_site_label_D
_geom_hbond_atom_site_label_H
_geom_hbond_atom_site_label_A
_geom_hbond_distance_DH
_geom_hbond_distance_HA
_geom_hbond_distance_DA
_geom_hbond_angle_DHA
_geom_hbond_site_symmetry_A
O3 H3A O2 0.82 2.12 2.908(3) 160.8 4_466
